data_7126603
loop_
_publ_author_name
'Payne, Jack'
'McKeown, Paul'
'Kociok-K\"ohn, Gabriele'
'Jones, Matthew D.'

_publ_section_title
;
 Novel hybrid aluminium(iii)-catalen complexes as highly active catalysts
 for lactide polymerisation: towards industrial relevance.
;
_journal_issue 52
_journal_name_full 'Chemical communications (Cambridge, England)'
_journal_page_first 7163
_journal_page_last 7166
_journal_paper_doi 10.1039/d0cc02733b
_journal_volume 56
_journal_year 2020
_chemical_formula_sum 'C32 H49 Al N2 O3'
_chemical_formula_weight 536.71
_space_group_crystal_system monoclinic
_space_group_IT_number 14
_space_group_name_Hall '-P 2ybc'
_space_group_name_H-M_alt 'P 1 21/c 1'
_atom_sites_solution_hydrogens geom
_audit_creation_method SHELXL-2017/1
_audit_update_record
;
2020-04-14 deposited with the CCDC.	2020-05-22 downloaded from the CCDC.
;
_cell_angle_alpha 90
_cell_angle_beta 91.719(6)
_cell_angle_gamma 90
_cell_formula_units_Z 4
_cell_length_a 12.4849(9)
_cell_length_b 14.4299(9)
_cell_length_c 18.0897(11)
_cell_measurement_reflns_used 2709
_cell_measurement_temperature 150(2)
_cell_measurement_theta_max 69.4290
_cell_measurement_theta_min 4.6830
_cell_volume 3257.5(4)
_computing_cell_refinement 'CrysAlisPro 1.171.38.41 (Rigaku OD, 2015)'
_computing_data_collection 'CrysAlisPro 1.171.38.41 (Rigaku OD, 2015)'
_computing_data_reduction 'CrysAlisPro 1.171.38.41 (Rigaku OD, 2015)'
_computing_molecular_graphics 'ORTEP3 for Windows - Farrugia, L. J. J. Appl. Crystallogr. 1997, 30, 565'
_computing_publication_material
;
 'WinGX publication routines, Farrugia, 
 L. J., J. Appl. Crystallogr., 1999, 32, 837-838
;
_computing_structure_refinement
;
 SHELXL-2014/8 (Sheldrick, 2014)
 Sheldrick GM (2008) Acta Crystallogr A64:112-122 and 
 C. B. H\"ubschle, G. M. Sheldrick and B. Dittrich
 ShelXle: a Qt graphical user interface for SHELXL
 J. Appl. Cryst., 44, (2011) 1281-1284.
;
_computing_structure_solution
; 
 SHELXT
 Sheldrick, G. M. (2008). Acta Cryst. A64, 112-122.
;
_diffrn_ambient_environment N~2~
_diffrn_ambient_temperature 150.00(10)
_diffrn_detector 'CCD plate'
_diffrn_detector_area_resol_mean 8.1150
_diffrn_detector_type EosS2
_diffrn_measured_fraction_theta_full 0.978
_diffrn_measured_fraction_theta_max 0.978
_diffrn_measurement_device 'four-circle diffractometer'
_diffrn_measurement_device_type 'SuperNova, Dual, Cu at home/near, EosS2'
_diffrn_radiation_monochromator mirror
_diffrn_radiation_probe x-ray
_diffrn_radiation_type 'Cu K\a'
_diffrn_radiation_wavelength 1.54184
_diffrn_reflns_av_R_equivalents 0.0626
_diffrn_reflns_av_unetI/netI 0.0847
_diffrn_reflns_Laue_measured_fraction_full 0.978
_diffrn_reflns_Laue_measured_fraction_max 0.978
_diffrn_reflns_limit_h_max 14
_diffrn_reflns_limit_h_min -14
_diffrn_reflns_limit_k_max 17
_diffrn_reflns_limit_k_min -11
_diffrn_reflns_limit_l_max 21
_diffrn_reflns_limit_l_min -21
_diffrn_reflns_number 10718
_diffrn_reflns_point_group_measured_fraction_full 0.978
_diffrn_reflns_point_group_measured_fraction_max 0.978
_diffrn_reflns_theta_full 66.600
_diffrn_reflns_theta_max 66.600
_diffrn_reflns_theta_min 3.542
_diffrn_source 'micro-focus sealed X-ray tube'
_diffrn_source_type 'SuperNova (Cu) X-ray Source'
_exptl_absorpt_coefficient_mu 0.784
_exptl_absorpt_correction_T_max 1.00000
_exptl_absorpt_correction_T_min 0.73524
_exptl_absorpt_correction_type multi-scan
_exptl_absorpt_process_details
;
CrysAlisPro 1.171.40.57a (Rigaku Oxford Diffraction, 2019)
Empirical absorption correction using spherical harmonics,
 implemented in SCALE3 ABSPACK scaling algorithm.
;
_exptl_crystal_colour white
_exptl_crystal_density_diffrn 1.094
_exptl_crystal_description cube
_exptl_crystal_F_000 1168
_exptl_crystal_size_max 0.1
_exptl_crystal_size_mid 0.1
_exptl_crystal_size_min 0.1
_refine_diff_density_max 0.581
_refine_diff_density_min -0.461
_refine_diff_density_rms 0.073
_refine_ls_extinction_method none
_refine_ls_goodness_of_fit_ref 1.073
_refine_ls_hydrogen_treatment constr
_refine_ls_matrix_type full
_refine_ls_number_parameters 372
_refine_ls_number_reflns 5621
_refine_ls_number_restraints 6
_refine_ls_restrained_S_all 1.072
_refine_ls_R_factor_all 0.1502
_refine_ls_R_factor_gt 0.0925
_refine_ls_shift/su_max 0.031
_refine_ls_shift/su_mean 0.001
_refine_ls_structure_factor_coef Fsqd
_refine_ls_weighting_details 'w=1/[\s^2^(Fo^2^)+(0.0703P)^2^+10.5144P] where P=(Fo^2^+2Fc^2^)/3'
_refine_ls_weighting_scheme calc
_refine_ls_wR_factor_gt 0.2158
_refine_ls_wR_factor_ref 0.2491
_reflns_Friedel_coverage 0.000
_reflns_number_gt 3382
_reflns_number_total 5621
_reflns_threshold_expression 'I > 2\s(I)'
_cod_data_source_file d0cc02733b2.cif
_cod_data_source_block Al1OMe2
_cod_depositor_comments 'Adding full bibliography for 7126600--7126604.cif.'
_cod_original_sg_symbol_H-M 'P 21/c'
_cod_database_code 7126603
_shelx_shelxl_version_number 2017/1
_shelx_space_group_comment
;
The symmetry employed for this shelxl refinement is uniquely defined
by the following loop, which should always be used as a source of
symmetry information in preference to the above space-group names.
They are only intended as comments.
;
_oxdiff_exptl_absorpt_empirical_full_min 0.695
_oxdiff_exptl_absorpt_empirical_full_max 1.559
_oxdiff_exptl_absorpt_empirical_details
;
Empirical correction (ABSPACK) includes:
- Absorption correction using spherical harmonics
- Frame scaling
;

loop_
_space_group_symop_operation_xyz
'x, y, z'
'-x, y+1/2, -z+1/2'
'-x, -y, -z'
'x, -y-1/2, z-1/2'

loop_
_atom_site_label
_atom_site_type_symbol
_atom_site_fract_x
_atom_site_fract_y
_atom_site_fract_z
_atom_site_U_iso_or_equiv
_atom_site_adp_type
_atom_site_occupancy
_atom_site_site_symmetry_order
_atom_site_calc_flag
_atom_site_refinement_flags_posn
_atom_site_refinement_flags_adp
_atom_site_refinement_flags_occupancy
_atom_site_disorder_assembly
_atom_site_disorder_group
Al1 Al 0.47958(12) 0.60021(10) 0.49240(8) 0.0297(4) Uani 1 1 d . . . . .
O1 O 0.3842(3) 0.6714(3) 0.43831(18) 0.0347(8) Uani 1 1 d . . . . .
N1 N 0.3545(3) 0.5859(3) 0.5647(2) 0.0318(10) Uani 1 1 d . . . . .
H1 H 0.335177 0.518897 0.568742 0.038 Uiso 1 1 calc R U . . .
C1 C 0.2871(4) 0.6816(4) 0.4654(3) 0.0334(11) Uani 1 1 d . . . . .
O2 O 0.5962(3) 0.6309(2) 0.43797(17) 0.0319(8) Uani 1 1 d . . . . .
N2 N 0.5112(3) 0.7065(3) 0.5610(2) 0.0356(10) Uani 1 1 d . . . . .
C2 C 0.2051(4) 0.7353(4) 0.4311(3) 0.0367(12) Uani 1 1 d . . . . .
O3 O 0.4452(3) 0.4876(2) 0.44671(17) 0.0302(8) Uani 1 1 d . . . . .
C3 C 0.1051(4) 0.7356(4) 0.4634(3) 0.0406(13) Uani 1 1 d . . . . .
H3 H 0.049390 0.770687 0.439949 0.049 Uiso 1 1 calc R U . . .
C4 C 0.0812(4) 0.6874(4) 0.5288(3) 0.0376(12) Uani 1 1 d . . . . .
C5 C 0.1644(4) 0.6380(4) 0.5626(3) 0.0356(12) Uani 1 1 d . . . . .
H5 H 0.152561 0.605083 0.607083 0.043 Uiso 1 1 calc R U . . .
C6 C 0.2641(4) 0.6365(4) 0.5321(3) 0.0323(11) Uani 1 1 d . . . . .
C7 C 0.2260(5) 0.7871(4) 0.3590(3) 0.0449(14) Uani 1 1 d . . . . .
C8 C 0.2505(6) 0.7163(5) 0.2986(3) 0.0555(17) Uani 1 1 d . . . . .
H8A H 0.314127 0.680369 0.313566 0.083 Uiso 1 1 calc R U . . .
H8B H 0.263814 0.748872 0.252228 0.083 Uiso 1 1 calc R U . . .
H8C H 0.189253 0.674468 0.291404 0.083 Uiso 1 1 calc R U . . .
C9 C 0.3214(5) 0.8530(4) 0.3694(4) 0.0571(17) Uani 1 1 d . . . . .
H9A H 0.305909 0.898301 0.408007 0.086 Uiso 1 1 calc R U . . .
H9B H 0.333888 0.885349 0.322871 0.086 Uiso 1 1 calc R U . . .
H9C H 0.385406 0.817374 0.384130 0.086 Uiso 1 1 calc R U . . .
C10 C 0.1289(6) 0.8448(5) 0.3326(4) 0.0630(19) Uani 1 1 d . . . . .
H10A H 0.067929 0.803637 0.322094 0.095 Uiso 1 1 calc R U . . .
H10B H 0.146591 0.878651 0.287651 0.095 Uiso 1 1 calc R U . . .
H10C H 0.110297 0.888952 0.371351 0.095 Uiso 1 1 calc R U . . .
C11 C -0.0329(5) 0.6876(5) 0.5566(3) 0.0511(16) Uani 1 1 d . . . . .
C12 C -0.0442(5) 0.6303(6) 0.6260(4) 0.068(2) Uani 1 1 d . . . . .
H12A H -0.023026 0.566214 0.616234 0.102 Uiso 1 1 calc R U . . .
H12B H -0.118925 0.631704 0.641092 0.102 Uiso 1 1 calc R U . . .
H12C H 0.002024 0.656037 0.665680 0.102 Uiso 1 1 calc R U . . .
C13 C -0.1077(6) 0.6456(7) 0.4966(4) 0.088(3) Uani 1 1 d . . . . .
H13A H -0.086131 0.581565 0.486949 0.132 Uiso 1 1 calc R U . . .
H13B H -0.103084 0.682048 0.451033 0.132 Uiso 1 1 calc R U . . .
H13C H -0.181555 0.646531 0.513386 0.132 Uiso 1 1 calc R U . . .
C14 C -0.0701(7) 0.7858(6) 0.5703(5) 0.090(3) Uani 1 1 d . . . . .
H14A H -0.146075 0.785207 0.582578 0.135 Uiso 1 1 calc R U . . .
H14B H -0.060570 0.823095 0.525752 0.135 Uiso 1 1 calc R U . . .
H14C H -0.027912 0.812590 0.611566 0.135 Uiso 1 1 calc R U . . .
C15 C 0.3907(4) 0.6208(4) 0.6382(3) 0.0395(13) Uani 1 1 d . . . . .
H15A H 0.441627 0.576501 0.661902 0.047 Uiso 1 1 calc R U . . .
H15B H 0.328647 0.628046 0.670593 0.047 Uiso 1 1 calc R U . . .
C16 C 0.4444(5) 0.7131(4) 0.6271(3) 0.0443(14) Uani 1 1 d . . . . .
H16A H 0.389788 0.762209 0.619946 0.053 Uiso 1 1 calc R U . . .
H16B H 0.489754 0.728870 0.671168 0.053 Uiso 1 1 calc R U . . .
C17 C 0.5654(4) 0.7776(4) 0.5429(3) 0.0393(13) Uani 1 1 d . . . . .
H17 H 0.568072 0.828179 0.576556 0.047 Uiso 1 1 calc R U . . .
C18 C 0.6231(4) 0.7872(4) 0.4752(3) 0.0372(12) Uani 1 1 d . . . . .
C19 C 0.6706(5) 0.8748(4) 0.4622(3) 0.0434(14) Uani 1 1 d . . . . .
H19 H 0.666469 0.921827 0.498790 0.052 Uiso 1 1 calc R U . . .
C20 C 0.7223(5) 0.8930(4) 0.3981(3) 0.0494(15) Uani 1 1 d . . . . .
C21 C 0.7254(5) 0.8215(4) 0.3459(3) 0.0457(14) Uani 1 1 d . . . . .
H21 H 0.759478 0.834001 0.300732 0.055 Uiso 1 1 calc R U . . .
C22 C 0.6827(4) 0.7341(4) 0.3552(3) 0.0381(13) Uani 1 1 d . . . . .
C23 C 0.6329(4) 0.7147(3) 0.4232(3) 0.0311(11) Uani 1 1 d . . . . .
C24 C 0.7745(3) 0.9871(3) 0.38412(19) 0.072(2) Uani 1 1 d D . . . .
C25 C 0.6928(6) 1.0671(5) 0.3846(12) 0.116(8) Uani 0.55 1 d D . P A 1
H25A H 0.653149 1.064963 0.430541 0.174 Uiso 0.55 1 calc R U P A 1
H25B H 0.642704 1.060837 0.342213 0.174 Uiso 0.55 1 calc R U P A 1
H25C H 0.730714 1.126390 0.381529 0.174 Uiso 0.55 1 calc R U P A 1
C26 C 0.8607(6) 1.0041(8) 0.4453(4) 0.087(5) Uani 0.55 1 d D . P A 1
H26A H 0.891270 1.066070 0.439445 0.131 Uiso 0.55 1 calc R U P A 1
H26B H 0.917416 0.957515 0.441632 0.131 Uiso 0.55 1 calc R U P A 1
H26C H 0.828148 0.999374 0.493813 0.131 Uiso 0.55 1 calc R U P A 1
C27 C 0.8415(6) 0.9912(8) 0.3141(3) 0.056(3) Uani 0.55 1 d D . P A 1
H27A H 0.794100 0.984642 0.270200 0.084 Uiso 0.55 1 calc R U P A 1
H27B H 0.894052 0.940797 0.315266 0.084 Uiso 0.55 1 calc R U P A 1
H27C H 0.878835 1.050863 0.312191 0.084 Uiso 0.55 1 calc R U P A 1
C28 C 0.6900(5) 0.6604(4) 0.2948(3) 0.0438(14) Uani 1 1 d . . . . .
C29 C 0.5801(5) 0.6177(5) 0.2768(3) 0.0525(17) Uani 1 1 d . . . . .
H29A H 0.553053 0.587497 0.321077 0.079 Uiso 1 1 calc R U . . .
H29B H 0.586608 0.571747 0.237316 0.079 Uiso 1 1 calc R U . . .
H29C H 0.530102 0.666486 0.260554 0.079 Uiso 1 1 calc R U . . .
C30 C 0.7703(5) 0.5850(4) 0.3193(3) 0.0489(15) Uani 1 1 d . . . . .
H30A H 0.842880 0.610885 0.320944 0.073 Uiso 1 1 calc R U . . .
H30B H 0.766689 0.533433 0.284060 0.073 Uiso 1 1 calc R U . . .
H30C H 0.752516 0.562502 0.368578 0.073 Uiso 1 1 calc R U . . .
C31 C 0.7320(6) 0.7003(5) 0.2221(3) 0.063(2) Uani 1 1 d . . . . .
H31A H 0.686319 0.752034 0.205676 0.095 Uiso 1 1 calc R U . . .
H31B H 0.730697 0.651885 0.184075 0.095 Uiso 1 1 calc R U . . .
H31C H 0.805644 0.722353 0.230275 0.095 Uiso 1 1 calc R U . . .
C32 C 0.3539(5) 0.4702(4) 0.4002(3) 0.0431(14) Uani 1 1 d . . . . .
H32A H 0.289171 0.489350 0.425407 0.065 Uiso 1 1 calc R U . . .
H32B H 0.349782 0.403847 0.388897 0.065 Uiso 1 1 calc R U . . .
H32C H 0.359828 0.505358 0.354155 0.065 Uiso 1 1 calc R U . . .
C25A C 0.7563(14) 1.0563(6) 0.4473(4) 0.079(5) Uiso 0.45 1 d D . P A 2
H25D H 0.773930 1.119035 0.430834 0.118 Uiso 0.45 1 calc R U P A 2
H25E H 0.802302 1.039809 0.490152 0.118 Uiso 0.45 1 calc R U P A 2
H25F H 0.681055 1.054152 0.461199 0.118 Uiso 0.45 1 calc R U P A 2
C26A C 0.8833(5) 0.986(2) 0.3462(6) 0.117(10) Uiso 0.45 1 d D . P A 2
H26D H 0.903717 1.049300 0.333427 0.175 Uiso 0.45 1 calc R U P A 2
H26E H 0.877488 0.948314 0.301108 0.175 Uiso 0.45 1 calc R U P A 2
H26F H 0.937845 0.959124 0.379935 0.175 Uiso 0.45 1 calc R U P A 2
C27A C 0.6939(7) 1.0286(10) 0.3271(5) 0.116(8) Uiso 0.45 1 d D . P A 2
H27D H 0.620834 1.018690 0.343678 0.174 Uiso 0.45 1 calc R U P A 2
H27E H 0.702466 0.998184 0.279131 0.174 Uiso 0.45 1 calc R U P A 2
H27F H 0.707295 1.095149 0.322039 0.174 Uiso 0.45 1 calc R U P A 2

loop_
_atom_site_aniso_label
_atom_site_aniso_U_11
_atom_site_aniso_U_22
_atom_site_aniso_U_33
_atom_site_aniso_U_23
_atom_site_aniso_U_13
_atom_site_aniso_U_12
Al1 0.0358(8) 0.0253(8) 0.0280(7) -0.0005(6) 0.0029(6) 0.0019(7)
O1 0.0298(19) 0.043(2) 0.0313(18) 0.0014(15) 0.0029(14) 0.0052(16)
N1 0.031(2) 0.036(3) 0.029(2) 0.0011(18) 0.0057(17) 0.0002(19)
C1 0.038(3) 0.027(3) 0.035(3) -0.005(2) 0.002(2) -0.001(2)
O2 0.0333(19) 0.030(2) 0.0326(17) 0.0023(14) 0.0054(14) -0.0009(15)
N2 0.039(2) 0.031(2) 0.037(2) -0.0082(18) 0.0006(19) -0.004(2)
C2 0.037(3) 0.037(3) 0.036(3) 0.002(2) 0.001(2) 0.007(2)
O3 0.0355(19) 0.0283(19) 0.0267(16) -0.0015(14) -0.0014(14) 0.0042(15)
C3 0.036(3) 0.047(3) 0.038(3) 0.000(2) -0.005(2) 0.009(3)
C4 0.032(3) 0.042(3) 0.039(3) -0.005(2) 0.003(2) 0.004(2)
C5 0.042(3) 0.029(3) 0.035(3) -0.003(2) 0.003(2) 0.002(2)
C6 0.034(3) 0.028(3) 0.035(3) -0.006(2) 0.002(2) -0.001(2)
C7 0.044(3) 0.049(4) 0.042(3) 0.006(3) 0.001(2) 0.009(3)
C8 0.075(5) 0.058(4) 0.034(3) 0.008(3) 0.007(3) 0.005(4)
C9 0.072(5) 0.038(4) 0.061(4) 0.018(3) 0.004(3) 0.006(3)
C10 0.064(4) 0.064(5) 0.062(4) 0.024(3) 0.006(3) 0.017(4)
C11 0.043(3) 0.065(4) 0.046(3) 0.003(3) 0.003(3) 0.009(3)
C12 0.043(4) 0.103(6) 0.059(4) 0.016(4) 0.017(3) 0.009(4)
C13 0.048(4) 0.152(9) 0.065(5) 0.003(5) 0.000(4) -0.014(5)
C14 0.080(6) 0.083(6) 0.110(7) 0.009(5) 0.050(5) 0.039(5)
C15 0.044(3) 0.051(4) 0.024(2) -0.002(2) 0.006(2) 0.010(3)
C16 0.048(3) 0.044(3) 0.042(3) -0.013(3) 0.012(3) -0.001(3)
C17 0.044(3) 0.034(3) 0.039(3) -0.006(2) -0.008(2) 0.001(3)
C18 0.042(3) 0.029(3) 0.041(3) 0.005(2) -0.004(2) 0.000(2)
C19 0.055(4) 0.024(3) 0.050(3) 0.001(2) -0.002(3) 0.004(3)
C20 0.064(4) 0.027(3) 0.057(4) 0.007(3) 0.002(3) -0.001(3)
C21 0.053(4) 0.039(3) 0.046(3) 0.014(3) 0.004(3) 0.000(3)
C22 0.039(3) 0.037(3) 0.037(3) 0.006(2) -0.002(2) 0.004(2)
C23 0.040(3) 0.015(2) 0.038(3) 0.0037(19) -0.004(2) 0.002(2)
C24 0.109(7) 0.039(4) 0.068(5) 0.009(3) 0.015(4) -0.013(4)
C25 0.123(15) 0.023(7) 0.21(2) 0.040(10) 0.077(14) 0.020(8)
C26 0.107(12) 0.027(7) 0.127(13) 0.009(7) 0.009(10) -0.038(8)
C27 0.034(6) 0.028(6) 0.106(10) 0.019(6) 0.005(7) -0.007(5)
C28 0.049(3) 0.051(4) 0.032(3) 0.008(2) 0.009(2) -0.006(3)
C29 0.063(4) 0.065(4) 0.029(3) 0.007(3) -0.002(3) -0.011(3)
C30 0.053(4) 0.045(4) 0.050(3) -0.007(3) 0.015(3) 0.000(3)
C31 0.082(5) 0.073(5) 0.035(3) 0.008(3) 0.010(3) -0.023(4)
C32 0.045(3) 0.041(3) 0.043(3) 0.000(3) -0.008(3) -0.001(3)

loop_
_atom_type_symbol
_atom_type_description
_atom_type_scat_dispersion_real
_atom_type_scat_dispersion_imag
_atom_type_scat_source
C C 0.0181 0.0091 'International Tables Vol C Tables 4.2.6.8 and 6.1.1.4'
H H 0.0000 0.0000 'International Tables Vol C Tables 4.2.6.8 and 6.1.1.4'
N N 0.0311 0.0180 'International Tables Vol C Tables 4.2.6.8 and 6.1.1.4'
O O 0.0492 0.0322 'International Tables Vol C Tables 4.2.6.8 and 6.1.1.4'
Al Al 0.2130 0.2455 'International Tables Vol C Tables 4.2.6.8 and 6.1.1.4'

loop_
_geom_angle_atom_site_label_1
_geom_angle_atom_site_label_2
_geom_angle_atom_site_label_3
_geom_angle
_geom_angle_site_symmetry_1
_geom_angle_site_symmetry_3
_geom_angle_publ_flag
O1 Al1 O2 95.23(16) . . ?
O1 Al1 O3 96.57(17) . . ?
O2 Al1 O3 98.54(16) . . ?
O1 Al1 O3 168.86(18) . 3_666 ?
O2 Al1 O3 94.89(16) . 3_666 ?
O3 Al1 O3 77.32(16) . 3_666 ?
O1 Al1 N2 90.83(18) . . ?
O2 Al1 N2 90.16(18) . . ?
O3 Al1 N2 167.99(18) . . ?
O3 Al1 N2 93.78(17) 3_666 . ?
O1 Al1 N1 84.43(16) . . ?
O2 Al1 N1 170.01(18) . . ?
O3 Al1 N1 91.41(17) . . ?
O3 Al1 N1 86.41(16) 3_666 . ?
N2 Al1 N1 79.87(18) . . ?
O1 Al1 Al1 135.02(15) . 3_666 ?
O2 Al1 Al1 98.58(13) . 3_666 ?
O3 Al1 Al1 39.14(11) . 3_666 ?
O3 Al1 Al1 38.17(10) 3_666 3_666 ?
N2 Al1 Al1 131.48(15) . 3_666 ?
N1 Al1 Al1 88.57(14) . 3_666 ?
C1 O1 Al1 116.7(3) . . ?
C6 N1 C15 114.0(4) . . ?
C6 N1 Al1 106.5(3) . . ?
C15 N1 Al1 108.5(3) . . ?
C6 N1 H1 109.3 . . ?
C15 N1 H1 109.3 . . ?
Al1 N1 H1 109.3 . . ?
O1 C1 C6 118.5(5) . . ?
O1 C1 C2 123.7(5) . . ?
C6 C1 C2 117.8(5) . . ?
C23 O2 Al1 127.9(3) . . ?
C17 N2 C16 118.1(5) . . ?
C17 N2 Al1 123.5(4) . . ?
C16 N2 Al1 116.3(3) . . ?
C3 C2 C1 117.6(5) . . ?
C3 C2 C7 122.2(5) . . ?
C1 C2 C7 120.1(5) . . ?
C32 O3 Al1 125.9(3) . . ?
C32 O3 Al1 126.7(3) . 3_666 ?
Al1 O3 Al1 102.68(16) . 3_666 ?
C2 C3 C4 124.4(5) . . ?
C2 C3 H3 117.8 . . ?
C4 C3 H3 117.8 . . ?
C5 C4 C3 116.6(5) . . ?
C5 C4 C11 123.4(5) . . ?
C3 C4 C11 119.9(5) . . ?
C6 C5 C4 120.4(5) . . ?
C6 C5 H5 119.8 . . ?
C4 C5 H5 119.8 . . ?
C5 C6 C1 123.1(5) . . ?
C5 C6 N1 123.1(5) . . ?
C1 C6 N1 113.8(4) . . ?
C2 C7 C9 110.5(5) . . ?
C2 C7 C8 108.9(5) . . ?
C9 C7 C8 109.3(5) . . ?
C2 C7 C10 112.1(5) . . ?
C9 C7 C10 107.8(5) . . ?
C8 C7 C10 108.2(5) . . ?
C7 C8 H8A 109.5 . . ?
C7 C8 H8B 109.5 . . ?
H8A C8 H8B 109.5 . . ?
C7 C8 H8C 109.5 . . ?
H8A C8 H8C 109.5 . . ?
H8B C8 H8C 109.5 . . ?
C7 C9 H9A 109.5 . . ?
C7 C9 H9B 109.5 . . ?
H9A C9 H9B 109.5 . . ?
C7 C9 H9C 109.5 . . ?
H9A C9 H9C 109.5 . . ?
H9B C9 H9C 109.5 . . ?
C7 C10 H10A 109.5 . . ?
C7 C10 H10B 109.5 . . ?
H10A C10 H10B 109.5 . . ?
C7 C10 H10C 109.5 . . ?
H10A C10 H10C 109.5 . . ?
H10B C10 H10C 109.5 . . ?
C12 C11 C14 109.7(6) . . ?
C12 C11 C4 112.6(5) . . ?
C14 C11 C4 110.5(6) . . ?
C12 C11 C13 107.6(6) . . ?
C14 C11 C13 107.6(7) . . ?
C4 C11 C13 108.7(5) . . ?
C11 C12 H12A 109.5 . . ?
C11 C12 H12B 109.5 . . ?
H12A C12 H12B 109.5 . . ?
C11 C12 H12C 109.5 . . ?
H12A C12 H12C 109.5 . . ?
H12B C12 H12C 109.5 . . ?
C11 C13 H13A 109.5 . . ?
C11 C13 H13B 109.5 . . ?
H13A C13 H13B 109.5 . . ?
C11 C13 H13C 109.5 . . ?
H13A C13 H13C 109.5 . . ?
H13B C13 H13C 109.5 . . ?
C11 C14 H14A 109.5 . . ?
C11 C14 H14B 109.5 . . ?
H14A C14 H14B 109.5 . . ?
C11 C14 H14C 109.5 . . ?
H14A C14 H14C 109.5 . . ?
H14B C14 H14C 109.5 . . ?
N1 C15 C16 107.8(4) . . ?
N1 C15 H15A 110.2 . . ?
C16 C15 H15A 110.2 . . ?
N1 C15 H15B 110.2 . . ?
C16 C15 H15B 110.2 . . ?
H15A C15 H15B 108.5 . . ?
N2 C16 C15 108.4(4) . . ?
N2 C16 H16A 110.0 . . ?
C15 C16 H16A 110.0 . . ?
N2 C16 H16B 110.0 . . ?
C15 C16 H16B 110.0 . . ?
H16A C16 H16B 108.4 . . ?
N2 C17 C18 125.1(5) . . ?
N2 C17 H17 117.4 . . ?
C18 C17 H17 117.4 . . ?
C23 C18 C19 120.2(5) . . ?
C23 C18 C17 123.2(5) . . ?
C19 C18 C17 116.5(5) . . ?
C20 C19 C18 121.4(5) . . ?
C20 C19 H19 119.3 . . ?
C18 C19 H19 119.3 . . ?
C19 C20 C21 116.9(5) . . ?
C19 C20 C24 121.7(5) . . ?
C21 C20 C24 121.4(5) . . ?
C22 C21 C20 124.9(5) . . ?
C22 C21 H21 117.5 . . ?
C20 C21 H21 117.5 . . ?
C21 C22 C23 117.6(5) . . ?
C21 C22 C28 121.1(5) . . ?
C23 C22 C28 121.2(5) . . ?
O2 C23 C18 120.2(5) . . ?
O2 C23 C22 121.1(5) . . ?
C18 C23 C22 118.7(5) . . ?
C20 C24 C25 112.2(5) . . ?
C20 C24 C27A 100.5(6) . . ?
C20 C24 C25A 112.3(6) . . ?
C27A C24 C25A 97.9(7) . . ?
C20 C24 C26A 116.7(12) . . ?
C27A C24 C26A 105.8(8) . . ?
C25A C24 C26A 119.3(11) . . ?
C20 C24 C26 108.3(5) . . ?
C25 C24 C26 109.0(8) . . ?
C20 C24 C27 114.5(5) . . ?
C25 C24 C27 110.6(8) . . ?
C26 C24 C27 101.6(5) . . ?
C24 C25 H25A 109.5 . . ?
C24 C25 H25B 109.5 . . ?
H25A C25 H25B 109.5 . . ?
C24 C25 H25C 109.5 . . ?
H25A C25 H25C 109.5 . . ?
H25B C25 H25C 109.5 . . ?
C24 C26 H26A 109.5 . . ?
C24 C26 H26B 109.5 . . ?
H26A C26 H26B 109.5 . . ?
C24 C26 H26C 109.5 . . ?
H26A C26 H26C 109.5 . . ?
H26B C26 H26C 109.5 . . ?
C24 C27 H27A 109.5 . . ?
C24 C27 H27B 109.5 . . ?
H27A C27 H27B 109.5 . . ?
C24 C27 H27C 109.5 . . ?
H27A C27 H27C 109.5 . . ?
H27B C27 H27C 109.5 . . ?
C22 C28 C29 111.0(5) . . ?
C22 C28 C30 109.8(5) . . ?
C29 C28 C30 110.5(5) . . ?
C22 C28 C31 112.2(5) . . ?
C29 C28 C31 107.1(5) . . ?
C30 C28 C31 106.0(5) . . ?
C28 C29 H29A 109.5 . . ?
C28 C29 H29B 109.5 . . ?
H29A C29 H29B 109.5 . . ?
C28 C29 H29C 109.5 . . ?
H29A C29 H29C 109.5 . . ?
H29B C29 H29C 109.5 . . ?
C28 C30 H30A 109.5 . . ?
C28 C30 H30B 109.5 . . ?
H30A C30 H30B 109.5 . . ?
C28 C30 H30C 109.5 . . ?
H30A C30 H30C 109.5 . . ?
H30B C30 H30C 109.5 . . ?
C28 C31 H31A 109.5 . . ?
C28 C31 H31B 109.5 . . ?
H31A C31 H31B 109.5 . . ?
C28 C31 H31C 109.5 . . ?
H31A C31 H31C 109.5 . . ?
H31B C31 H31C 109.5 . . ?
O3 C32 H32A 109.5 . . ?
O3 C32 H32B 109.5 . . ?
H32A C32 H32B 109.5 . . ?
O3 C32 H32C 109.5 . . ?
H32A C32 H32C 109.5 . . ?
H32B C32 H32C 109.5 . . ?
C24 C25A H25D 109.5 . . ?
C24 C25A H25E 109.5 . . ?
H25D C25A H25E 109.5 . . ?
C24 C25A H25F 109.5 . . ?
H25D C25A H25F 109.5 . . ?
H25E C25A H25F 109.5 . . ?
C24 C26A H26D 109.5 . . ?
C24 C26A H26E 109.5 . . ?
H26D C26A H26E 109.5 . . ?
C24 C26A H26F 109.5 . . ?
H26D C26A H26F 109.5 . . ?
H26E C26A H26F 109.5 . . ?
C24 C27A H27D 109.5 . . ?
C24 C27A H27E 109.5 . . ?
H27D C27A H27E 109.5 . . ?
C24 C27A H27F 109.5 . . ?
H27D C27A H27F 109.5 . . ?
H27E C27A H27F 109.5 . . ?

loop_
_geom_bond_atom_site_label_1
_geom_bond_atom_site_label_2
_geom_bond_distance
_geom_bond_site_symmetry_2
_geom_bond_publ_flag
Al1 O1 1.833(4) . ?
Al1 O2 1.836(3) . ?
Al1 O3 1.868(4) . ?
Al1 O3 1.908(4) 3_666 ?
Al1 N2 2.005(4) . ?
Al1 N1 2.077(4) . ?
Al1 Al1 2.948(3) 3_666 ?
O1 C1 1.330(6) . ?
N1 C6 1.453(6) . ?
N1 C15 1.481(6) . ?
N1 H1 1.0000 . ?
C1 C6 1.408(7) . ?
C1 C2 1.414(7) . ?
O2 C23 1.324(6) . ?
N2 C17 1.278(7) . ?
N2 C16 1.481(6) . ?
C2 C3 1.394(7) . ?
C2 C7 1.532(7) . ?
O3 C32 1.418(6) . ?
C3 C4 1.412(8) . ?
C3 H3 0.9500 . ?
C4 C5 1.387(7) . ?
C4 C11 1.524(8) . ?
C5 C6 1.377(7) . ?
C5 H5 0.9500 . ?
C7 C9 1.531(9) . ?
C7 C8 1.533(8) . ?
C7 C10 1.534(8) . ?
C8 H8A 0.9800 . ?
C8 H8B 0.9800 . ?
C8 H8C 0.9800 . ?
C9 H9A 0.9800 . ?
C9 H9B 0.9800 . ?
C9 H9C 0.9800 . ?
C10 H10A 0.9800 . ?
C10 H10B 0.9800 . ?
C10 H10C 0.9800 . ?
C11 C12 1.513(9) . ?
C11 C14 1.514(10) . ?
C11 C13 1.535(9) . ?
C12 H12A 0.9800 . ?
C12 H12B 0.9800 . ?
C12 H12C 0.9800 . ?
C13 H13A 0.9800 . ?
C13 H13B 0.9800 . ?
C13 H13C 0.9800 . ?
C14 H14A 0.9800 . ?
C14 H14B 0.9800 . ?
C14 H14C 0.9800 . ?
C15 C16 1.508(8) . ?
C15 H15A 0.9900 . ?
C15 H15B 0.9900 . ?
C16 H16A 0.9900 . ?
C16 H16B 0.9900 . ?
C17 C18 1.446(8) . ?
C17 H17 0.9500 . ?
C18 C23 1.415(7) . ?
C18 C19 1.419(8) . ?
C19 C20 1.369(8) . ?
C19 H19 0.9500 . ?
C20 C21 1.401(8) . ?
C20 C24 1.530(7) . ?
C21 C22 1.382(8) . ?
C21 H21 0.9500 . ?
C22 C23 1.422(7) . ?
C22 C28 1.528(8) . ?
C24 C25 1.5400(2) . ?
C24 C27A 1.5400(2) . ?
C24 C25A 1.5400(2) . ?
C24 C26A 1.5400(3) . ?
C24 C26 1.5400(2) . ?
C24 C27 1.5400(2) . ?
C25 H25A 0.9800 . ?
C25 H25B 0.9800 . ?
C25 H25C 0.9800 . ?
C26 H26A 0.9800 . ?
C26 H26B 0.9800 . ?
C26 H26C 0.9800 . ?
C27 H27A 0.9800 . ?
C27 H27B 0.9800 . ?
C27 H27C 0.9800 . ?
C28 C29 1.531(8) . ?
C28 C30 1.535(8) . ?
C28 C31 1.543(7) . ?
C29 H29A 0.9800 . ?
C29 H29B 0.9800 . ?
C29 H29C 0.9800 . ?
C30 H30A 0.9800 . ?
C30 H30B 0.9800 . ?
C30 H30C 0.9800 . ?
C31 H31A 0.9800 . ?
C31 H31B 0.9800 . ?
C31 H31C 0.9800 . ?
C32 H32A 0.9800 . ?
C32 H32B 0.9800 . ?
C32 H32C 0.9800 . ?
C25A H25D 0.9800 . ?
C25A H25E 0.9800 . ?
C25A H25F 0.9800 . ?
C26A H26D 0.9800 . ?
C26A H26E 0.9800 . ?
C26A H26F 0.9800 . ?
C27A H27D 0.9800 . ?
C27A H27E 0.9800 . ?
C27A H27F 0.9800 . ?
